data_1541257
loop_
_publ_author_name
'Morosov, I.'
'Troyanov, S.I.'
'Stiewe, A.'
'Kemnitz, E.'

_publ_section_title
;
 Synthese und Kristallstruktur von Hydrogenselenaten zweiwertiger Metalle
 - M (H Se O4)2 (M= Mg, Mn, Zn) und M (H Se O4)2 . (H2 O) (M= Mn, Cd)
;
_journal_name_full 'Zeitschrift fuer Anorganische und Allgemeine Chemie'
_journal_page_first 135
_journal_page_last 140
_journal_volume 624
_journal_year 1998
_chemical_formula_sum 'H2 O8 Se2 Zn'
_chemical_name_systematic 'Zn (H Se O4)2'
_space_group_IT_number 14
_symmetry_space_group_name_Hall '-P 2yn'
_symmetry_space_group_name_H-M 'P 1 21/n 1'
_cell_angle_alpha 90
_cell_angle_beta 98.096
_cell_angle_gamma 90
_cell_formula_units_Z 2
_cell_length_a 5.0519
_cell_length_b 8.6837
_cell_length_c 7.3054
_cell_volume 317.288
_citation_journal_id_ASTM ZAACAB
_cod_data_source_file Morosov_ZAACAB_1998_1821.cif
_cod_data_source_block H2O8Se2Zn1
_cod_original_cell_volume 317.2878
_cod_original_sg_symbol_Hall '-P 2ybc (x-z,y,z)'
_cod_original_formula_sum 'H2 O8 Se2 Zn1'
_cod_database_code 1541257

loop_
_symmetry_equiv_pos_as_xyz
x,y,z
-x+1/2,y+1/2,-z+1/2
-x,-y,-z
x-1/2,-y-1/2,z-1/2

loop_
_atom_site_label
_atom_site_type_symbol
_atom_site_fract_x
_atom_site_fract_y
_atom_site_fract_z
_atom_site_occupancy
_atom_site_U_iso_or_equiv
H1 H+1 0.26 0.502 0.87 1 0.0
O2 O-2 -0.2664 0.3658 0.6956 1 0.0
O3 O-2 0.0873 0.1362 0.7742 1 0.0
O1 O-2 0.1858 0.3557 0.536 1 0.0
Zn1 Zn+2 0 0 0 1 0.0
O4 O-2 0.2074 0.4099 0.9041 1 0.0
Se1 Se+6 0.0445 0.31657 0.71661 1 0.0
